data_4336889
loop_
_publ_author_name
'Udumula Subbarao'
'Sumanta Sarkar'
'Vijay Kumar Gudelli'
'V. Kanchana'
'G. Vaitheeswaran'
'Sebastian C. Peter'

_publ_contact_author
;
      Dr. Sebastian C. Peter
      New Chemistry Unit
      Jakkur
      Jawaharlal Center for Advanced Scientific Research
      Bangalore, 560064
      India
;
_publ_contact_author_email sebastiancp@jncasr.ac.in
_publ_contact_author_fax 'Int 080-22082627'
_publ_contact_author_phone 'Int 080-22082998'
_publ_section_title
;
 Yb5Ga2Sb6: A Mixed Valent and Narrow-Band Gap Material in the RE5M2X6
 Family
;
_journal_name_full 'Inorganic Chemistry'
_journal_page_first 13631
_journal_page_last 13638
_journal_paper_doi 10.1021/ic402185s
_journal_volume 52
_journal_year 2013
_chemical_formula_sum 'Ga2 Sb6 Yb5'
_chemical_formula_weight 1735.14
_chemical_name_systematic
;
 ?
;
_space_group_IT_number 55
_symmetry_cell_setting orthorhombic
_symmetry_space_group_name_Hall '-P 2 2ab'
_symmetry_space_group_name_H-M 'P b a m'
_atom_sites_solution_primary direct
_atom_sites_solution_secondary difmap
_audit_creation_method SHELXL-97
_cell_angle_alpha 90.00
_cell_angle_beta 90.00
_cell_angle_gamma 90.00
_cell_formula_units_Z 2
_cell_length_a 7.2769(2)
_cell_length_b 22.9102(5)
_cell_length_c 4.39840(10)
_cell_measurement_reflns_used 24672
_cell_measurement_temperature 296(2)
_cell_measurement_theta_max 48.01
_cell_measurement_theta_min 1.78
_cell_volume 733.28(3)
_computing_cell_refinement 'SMART APEX II'
_computing_data_collection 'SMART APEX II (Bruker,2010)'
_computing_data_reduction 'SAINT (Bruker,2000)'
_computing_molecular_graphics 'Ortep-3v2 for windows (Farrugia, 1997)'
_computing_publication_material 'PLATON (Spek, 2008)'
_computing_structure_refinement 'SHELXL-97 (Sheldrick, 2008)'
_computing_structure_solution 'SHELXS-97 (Sheldrick, 2008)'
_diffrn_ambient_temperature 296(2)
_diffrn_measured_fraction_theta_full 0.999
_diffrn_measured_fraction_theta_max 0.999
_diffrn_measurement_device_type 'CCD area detector'
_diffrn_measurement_method 'phi and omega scans'
_diffrn_radiation_monochromator graphite
_diffrn_radiation_source 'fine-focus sealed tube'
_diffrn_radiation_type MoK\a
_diffrn_radiation_wavelength 0.71073
_diffrn_reflns_av_R_equivalents 0.0584
_diffrn_reflns_av_sigmaI/netI 0.0387
_diffrn_reflns_limit_h_max 15
_diffrn_reflns_limit_h_min -15
_diffrn_reflns_limit_k_max 47
_diffrn_reflns_limit_k_min -47
_diffrn_reflns_limit_l_max 9
_diffrn_reflns_limit_l_min -4
_diffrn_reflns_number 24672
_diffrn_reflns_theta_full 48.01
_diffrn_reflns_theta_max 48.01
_diffrn_reflns_theta_min 1.78
_exptl_absorpt_coefficient_mu 45.936
_exptl_absorpt_correction_T_max 0.2072
_exptl_absorpt_correction_T_min 0.0913
_exptl_absorpt_correction_type empirical
_exptl_crystal_colour gray
_exptl_crystal_density_diffrn 7.859
_exptl_crystal_description block
_exptl_crystal_F_000 1436
_exptl_crystal_size_max 0.10
_exptl_crystal_size_mid 0.05
_exptl_crystal_size_min 0.05
_refine_diff_density_max 8.208
_refine_diff_density_min -3.461
_refine_diff_density_rms 0.630
_refine_ls_extinction_coef 0.00127(11)
_refine_ls_extinction_expression Fc^*^=kFc[1+0.001xFc^2^\l^3^/sin(2\q)]^-1/4^
_refine_ls_extinction_method SHELXL
_refine_ls_goodness_of_fit_ref 1.062
_refine_ls_matrix_type full
_refine_ls_number_parameters 42
_refine_ls_number_reflns 3799
_refine_ls_number_restraints 0
_refine_ls_restrained_S_all 1.062
_refine_ls_R_factor_all 0.0384
_refine_ls_R_factor_gt 0.0329
_refine_ls_shift/su_max 0.002
_refine_ls_shift/su_mean 0.000
_refine_ls_structure_factor_coef Fsqd
_refine_ls_weighting_details 'calc w=1/[\s^2^(Fo^2^)+(0.0359P)^2^+6.1794P] where P=(Fo^2^+2Fc^2^)/3'
_refine_ls_weighting_scheme calc
_refine_ls_wR_factor_gt 0.0796
_refine_ls_wR_factor_ref 0.0827
_reflns_number_gt 3373
_reflns_number_total 3799
_reflns_threshold_expression >2\s(I)
_cod_data_source_file ic402185s_si_001.cif
_cod_data_source_block usr127
_cod_database_code 4336889

loop_
_symmetry_equiv_pos_as_xyz
'x, y, z'
'-x, -y, z'
'-x+1/2, y+1/2, -z'
'x+1/2, -y+1/2, -z'
'-x, -y, -z'
'x, y, -z'
'x-1/2, -y-1/2, z'
'-x-1/2, y-1/2, z'

loop_
_atom_site_label
_atom_site_type_symbol
_atom_site_fract_x
_atom_site_fract_y
_atom_site_fract_z
_atom_site_U_iso_or_equiv
_atom_site_adp_type
_atom_site_occupancy
_atom_site_symmetry_multiplicity
_atom_site_calc_flag
_atom_site_refinement_flags
Yb1 Yb 0.95779(3) 0.088366(10) 0.5000 0.01111(4) Uani 1 2 d S
Yb2 Yb 0.26630(3) 0.246491(9) 0.5000 0.00957(4) Uani 1 2 d S
Yb3 Yb 0.5000 0.0000 0.5000 0.00973(5) Uani 1 4 d S
Ga Ga 0.31628(9) 0.12179(3) 0.0000 0.01198(9) Uani 1 2 d S
Sb1 Sb 0.52876(5) 0.135779(14) 0.5000 0.00902(5) Uani 1 2 d S
Sb2 Sb 0.00897(4) 0.187965(15) 0.0000 0.00903(5) Uani 1 2 d S
Sb3 Sb 0.20035(5) 1.004630(15) 0.0000 0.00982(5) Uani 1 2 d S

loop_
_atom_site_aniso_label
_atom_site_aniso_U_11
_atom_site_aniso_U_22
_atom_site_aniso_U_33
_atom_site_aniso_U_23
_atom_site_aniso_U_13
_atom_site_aniso_U_12
Yb1 0.01181(9) 0.00922(8) 0.01230(8) 0.000 0.000 -0.00090(6)
Yb2 0.00488(7) 0.00989(8) 0.01395(8) 0.000 0.000 -0.00017(5)
Yb3 0.00567(9) 0.00998(10) 0.01354(11) 0.000 0.000 -0.00118(7)
Ga 0.0082(2) 0.0145(2) 0.0132(2) 0.000 0.000 0.00047(17)
Sb1 0.00636(10) 0.00720(10) 0.01351(12) 0.000 0.000 0.00033(7)
Sb2 0.00752(10) 0.01064(11) 0.00892(10) 0.000 0.000 0.00167(8)
Sb3 0.00652(10) 0.01193(12) 0.01102(11) 0.000 0.000 -0.00123(8)

loop_
_atom_type_symbol
_atom_type_description
_atom_type_scat_dispersion_real
_atom_type_scat_dispersion_imag
_atom_type_scat_source
Ga Ga 0.2307 1.6083 'International Tables Vol C Tables 4.2.6.8 and 6.1.1.4'
Sb Sb -0.5866 1.5461 'International Tables Vol C Tables 4.2.6.8 and 6.1.1.4'
Yb Yb -0.3850 5.5486 'International Tables Vol C Tables 4.2.6.8 and 6.1.1.4'

loop_
_geom_angle_atom_site_label_1
_geom_angle_atom_site_label_2
_geom_angle_atom_site_label_3
_geom_angle
_geom_angle_site_symmetry_1
_geom_angle_site_symmetry_3
Sb2 Yb1 Sb2 87.135(10) 1_656 1_655
Sb2 Yb1 Sb3 165.975(12) 1_656 5_665
Sb2 Yb1 Sb3 92.491(6) 1_655 5_665
Sb2 Yb1 Sb3 92.491(6) 1_656 5_666
Sb2 Yb1 Sb3 165.975(12) 1_655 5_666
Sb3 Yb1 Sb3 84.492(10) 5_665 5_666
Sb2 Yb1 Sb1 82.833(9) 1_656 .
Sb2 Yb1 Sb1 82.833(9) 1_655 .
Sb3 Yb1 Sb1 83.210(9) 5_665 .
Sb3 Yb1 Sb1 83.210(9) 5_666 .
Sb2 Yb1 Sb3 84.113(7) 1_656 1_646
Sb2 Yb1 Sb3 141.836(12) 1_655 1_646
Sb3 Yb1 Sb3 104.431(7) 5_665 1_646
Sb3 Yb1 Sb3 51.843(11) 5_666 1_646
Sb1 Yb1 Sb3 132.346(7) . 1_646
Sb2 Yb1 Sb3 141.836(12) 1_656 1_645
Sb2 Yb1 Sb3 84.113(7) 1_655 1_645
Sb3 Yb1 Sb3 51.843(11) 5_665 1_645
Sb3 Yb1 Sb3 104.431(7) 5_666 1_645
Sb1 Yb1 Sb3 132.346(7) . 1_645
Sb3 Yb1 Sb3 80.304(9) 1_646 1_645
Sb2 Yb1 Ga 47.381(12) 1_656 1_656
Sb2 Yb1 Ga 100.940(12) 1_655 1_656
Sb3 Yb1 Ga 145.884(14) 5_665 1_656
Sb3 Yb1 Ga 88.983(10) 5_666 1_656
Sb1 Yb1 Ga 129.243(11) . 1_656
Sb3 Yb1 Ga 48.055(12) 1_646 1_656
Sb3 Yb1 Ga 98.201(12) 1_645 1_656
Sb2 Yb1 Ga 100.940(12) 1_656 1_655
Sb2 Yb1 Ga 47.381(12) 1_655 1_655
Sb3 Yb1 Ga 88.983(10) 5_665 1_655
Sb3 Yb1 Ga 145.884(14) 5_666 1_655
Sb1 Yb1 Ga 129.243(11) . 1_655
Sb3 Yb1 Ga 98.201(12) 1_646 1_655
Sb3 Yb1 Ga 48.055(12) 1_645 1_655
Ga Yb1 Ga 77.940(15) 1_656 1_655
Sb2 Yb1 Yb3 118.107(8) 1_656 .
Sb2 Yb1 Yb3 118.107(8) 1_655 .
Sb3 Yb1 Yb3 50.290(6) 5_665 .
Sb3 Yb1 Yb3 50.290(6) 5_666 .
Sb1 Yb1 Yb3 50.472(7) . .
Sb3 Yb1 Yb3 98.635(7) 1_646 .
Sb3 Yb1 Yb3 98.635(7) 1_645 .
Ga Yb1 Yb3 138.698(8) 1_656 .
Ga Yb1 Yb3 138.698(8) 1_655 .
Sb2 Yb1 Yb2 50.898(6) 1_656 7_665
Sb2 Yb1 Yb2 50.898(6) 1_655 7_665
Sb3 Yb1 Yb2 119.315(8) 5_665 7_665
Sb3 Yb1 Yb2 119.315(8) 5_666 7_665
Sb1 Yb1 Yb2 50.597(7) . 7_665
Sb3 Yb1 Yb2 134.966(6) 1_646 7_665
Sb3 Yb1 Yb2 134.966(6) 1_645 7_665
Ga Yb1 Yb2 92.999(12) 1_656 7_665
Ga Yb1 Yb2 92.999(12) 1_655 7_665
Yb3 Yb1 Yb2 101.069(7) . 7_665
Sb2 Yb1 Yb1 133.591(6) 1_656 5_756
Sb2 Yb1 Yb1 133.591(6) 1_655 5_756
Sb3 Yb1 Yb1 53.758(7) 5_665 5_756
Sb3 Yb1 Yb1 53.758(7) 5_666 5_756
Sb1 Yb1 Yb1 117.811(11) . 5_756
Sb3 Yb1 Yb1 50.673(6) 1_646 5_756
Sb3 Yb1 Yb1 50.673(6) 1_645 5_756
Ga Yb1 Yb1 96.005(13) 1_656 5_756
Ga Yb1 Yb1 96.005(13) 1_655 5_756
Yb3 Yb1 Yb1 67.339(6) . 5_756
Yb2 Yb1 Yb1 168.407(11) 7_665 5_756
Sb1 Yb2 Sb2 90.994(9) . .
Sb1 Yb2 Sb2 90.994(9) . 1_556
Sb2 Yb2 Sb2 87.355(10) . 1_556
Sb1 Yb2 Sb2 92.464(9) . 7_666
Sb2 Yb2 Sb2 176.539(10) . 7_666
Sb2 Yb2 Sb2 92.725(5) 1_556 7_666
Sb1 Yb2 Sb2 92.464(9) . 7_665
Sb2 Yb2 Sb2 92.725(5) . 7_665
Sb2 Yb2 Sb2 176.539(10) 1_556 7_665
Sb2 Yb2 Sb2 86.987(10) 7_666 7_665
Sb1 Yb2 Sb1 175.676(12) . 7_565
Sb2 Yb2 Sb1 92.133(9) . 7_565
Sb2 Yb2 Sb1 92.133(9) 1_556 7_565
Sb2 Yb2 Sb1 84.406(9) 7_666 7_565
Sb2 Yb2 Sb1 84.406(9) 7_665 7_565
Sb1 Yb2 Ga 46.355(9) . .
Sb2 Yb2 Ga 46.205(11) . .
Sb2 Yb2 Ga 98.406(11) 1_556 .
Sb2 Yb2 Ga 137.120(13) 7_666 .
Sb2 Yb2 Ga 84.108(10) 7_665 .
Sb1 Yb2 Ga 135.885(9) 7_565 .
Sb1 Yb2 Ga 46.355(9) . 1_556
Sb2 Yb2 Ga 98.406(11) . 1_556
Sb2 Yb2 Ga 46.205(11) 1_556 1_556
Sb2 Yb2 Ga 84.108(10) 7_666 1_556
Sb2 Yb2 Ga 137.120(13) 7_665 1_556
Sb1 Yb2 Ga 135.885(9) 7_565 1_556
Ga Yb2 Ga 74.733(14) . 1_556
Sb1 Yb2 Yb2 129.509(11) . 7_565
Sb2 Yb2 Yb2 55.328(6) . 7_565
Sb2 Yb2 Yb2 55.328(6) 1_556 7_565
Sb2 Yb2 Yb2 122.098(8) 7_666 7_565
Sb2 Yb2 Yb2 122.098(8) 7_665 7_565
Sb1 Yb2 Yb2 54.815(8) 7_565 7_565
Ga Yb2 Yb2 97.762(12) . 7_565
Ga Yb2 Yb2 97.762(12) 1_556 7_565
Sb1 Yb2 Yb2 55.551(8) . 7_665
Sb2 Yb2 Yb2 127.304(7) . 7_665
Sb2 Yb2 Yb2 127.304(7) 1_556 7_665
Sb2 Yb2 Yb2 55.050(7) 7_666 7_665
Sb2 Yb2 Yb2 55.050(7) 7_665 7_665
Sb1 Yb2 Yb2 120.124(11) 7_565 7_665
Ga Yb2 Yb2 86.247(12) . 7_665
Ga Yb2 Yb2 86.247(12) 1_556 7_665
Yb2 Yb2 Yb2 174.939(13) 7_565 7_665
Sb1 Yb2 Yb1 122.802(9) . 7_565
Sb2 Yb2 Yb1 126.751(7) . 7_565
Sb2 Yb2 Yb1 126.751(7) 1_556 7_565
Sb2 Yb2 Yb1 50.802(6) 7_666 7_565
Sb2 Yb2 Yb1 50.802(6) 7_665 7_565
Sb1 Yb2 Yb1 52.874(8) 7_565 7_565
Ga Yb2 Yb1 134.841(10) . 7_565
Ga Yb2 Yb1 134.841(10) 1_556 7_565
Yb2 Yb2 Yb1 107.689(9) 7_565 7_565
Yb2 Yb2 Yb1 67.251(7) 7_665 7_565
Sb1 Yb2 Yb1 68.766(8) . 1_455
Sb2 Yb2 Yb1 48.114(6) . 1_455
Sb2 Yb2 Yb1 48.114(6) 1_556 1_455
Sb2 Yb2 Yb1 133.676(6) 7_666 1_455
Sb2 Yb2 Yb1 133.676(6) 7_665 1_455
Sb1 Yb2 Yb1 115.559(9) 7_565 1_455
Ga Yb2 Yb1 51.881(10) . 1_455
Ga Yb2 Yb1 51.881(10) 1_556 1_455
Yb2 Yb2 Yb1 60.744(7) 7_565 1_455
Yb2 Yb2 Yb1 124.317(9) 7_665 1_455
Yb1 Yb2 Yb1 168.432(9) 7_565 1_455
Sb3 Yb3 Sb3 180.0 5_666 1_545
Sb3 Yb3 Sb3 90.420(9) 5_666 5_665
Sb3 Yb3 Sb3 89.580(9) 1_545 5_665
Sb3 Yb3 Sb3 89.580(9) 5_666 1_546
Sb3 Yb3 Sb3 90.420(9) 1_545 1_546
Sb3 Yb3 Sb3 180.000(9) 5_665 1_546
Sb3 Yb3 Sb1 90.750(7) 5_666 5_656
Sb3 Yb3 Sb1 89.250(7) 1_545 5_656
Sb3 Yb3 Sb1 90.750(7) 5_665 5_656
Sb3 Yb3 Sb1 89.250(7) 1_546 5_656
Sb3 Yb3 Sb1 89.250(7) 5_666 .
Sb3 Yb3 Sb1 90.750(7) 1_545 .
Sb3 Yb3 Sb1 89.250(7) 5_665 .
Sb3 Yb3 Sb1 90.750(7) 1_546 .
Sb1 Yb3 Sb1 180.000(12) 5_656 .
Sb3 Yb3 Yb1 54.298(6) 5_666 .
Sb3 Yb3 Yb1 125.702(6) 1_545 .
Sb3 Yb3 Yb1 54.298(6) 5_665 .
Sb3 Yb3 Yb1 125.702(6) 1_546 .
Sb1 Yb3 Yb1 125.137(7) 5_656 .
Sb1 Yb3 Yb1 54.863(7) . .
Sb3 Yb3 Yb1 125.702(6) 5_666 5_656
Sb3 Yb3 Yb1 54.298(6) 1_545 5_656
Sb3 Yb3 Yb1 125.702(6) 5_665 5_656
Sb3 Yb3 Yb1 54.298(6) 1_546 5_656
Sb1 Yb3 Yb1 54.863(7) 5_656 5_656
Sb1 Yb3 Yb1 125.137(7) . 5_656
Yb1 Yb3 Yb1 180.000(6) . 5_656
Sb2 Ga Sb1 113.973(18) . .
Sb2 Ga Sb1 113.972(18) . 1_554
Sb1 Ga Sb1 108.64(3) . 1_554
Sb2 Ga Sb3 106.69(2) . 1_545
Sb1 Ga Sb3 106.508(18) . 1_545
Sb1 Ga Sb3 106.508(18) 1_554 1_545
Sb2 Ga Yb1 60.358(13) . 1_454
Sb1 Ga Yb1 164.33(2) . 1_454
Sb1 Ga Yb1 86.624(8) 1_554 1_454
Sb3 Ga Yb1 64.368(13) 1_545 1_454
Sb2 Ga Yb1 60.358(13) . 1_455
Sb1 Ga Yb1 86.624(8) . 1_455
Sb1 Ga Yb1 164.33(2) 1_554 1_455
Sb3 Ga Yb1 64.368(13) 1_545 1_455
Yb1 Ga Yb1 77.940(15) 1_454 1_455
Sb2 Ga Yb2 58.299(13) . .
Sb1 Ga Yb2 58.062(11) . .
Sb1 Ga Yb2 117.19(2) 1_554 .
Sb3 Ga Yb2 136.224(13) 1_545 .
Yb1 Ga Yb2 118.652(19) 1_454 .
Yb1 Ga Yb2 73.507(9) 1_455 .
Sb2 Ga Yb2 58.299(13) . 1_554
Sb1 Ga Yb2 117.19(2) . 1_554
Sb1 Ga Yb2 58.062(11) 1_554 1_554
Sb3 Ga Yb2 136.224(13) 1_545 1_554
Yb1 Ga Yb2 73.507(9) 1_454 1_554
Yb1 Ga Yb2 118.652(19) 1_455 1_554
Yb2 Ga Yb2 74.733(14) . 1_554
Ga Sb1 Ga 108.64(3) . 1_556
Ga Sb1 Yb3 81.000(16) . .
Ga Sb1 Yb3 81.000(16) 1_556 .
Ga Sb1 Yb2 75.583(16) . .
Ga Sb1 Yb2 75.583(16) 1_556 .
Yb3 Sb1 Yb2 139.172(12) . .
Ga Sb1 Yb2 114.068(15) . 7_665
Ga Sb1 Yb2 114.068(15) 1_556 7_665
Yb3 Sb1 Yb2 151.194(12) . 7_665
Yb2 Sb1 Yb2 69.634(7) . 7_665
Ga Sb1 Yb1 120.033(14) . .
Ga Sb1 Yb1 120.033(14) 1_556 .
Yb3 Sb1 Yb1 74.665(8) . .
Yb2 Sb1 Yb1 146.163(12) . .
Yb2 Sb1 Yb1 76.529(9) 7_665 .
Ga Sb2 Yb2 75.496(13) . .
Ga Sb2 Yb2 75.496(13) . 1_554
Yb2 Sb2 Yb2 87.355(10) . 1_554
Ga Sb2 Yb1 72.261(13) . 1_454
Yb2 Sb2 Yb1 147.746(12) . 1_454
Yb2 Sb2 Yb1 83.901(5) 1_554 1_454
Ga Sb2 Yb1 72.261(13) . 1_455
Yb2 Sb2 Yb1 83.901(5) . 1_455
Yb2 Sb2 Yb1 147.746(12) 1_554 1_455
Yb1 Sb2 Yb1 87.135(10) 1_454 1_455
Ga Sb2 Yb2 136.150(5) . 7_564
Yb2 Sb2 Yb2 127.044(11) . 7_564
Yb2 Sb2 Yb2 69.622(4) 1_554 7_564
Yb1 Sb2 Yb2 78.300(6) 1_454 7_564
Yb1 Sb2 Yb2 138.239(12) 1_455 7_564
Ga Sb2 Yb2 136.150(5) . 7_565
Yb2 Sb2 Yb2 69.622(4) . 7_565
Yb2 Sb2 Yb2 127.044(11) 1_554 7_565
Yb1 Sb2 Yb2 138.239(12) 1_454 7_565
Yb1 Sb2 Yb2 78.300(6) 1_455 7_565
Yb2 Sb2 Yb2 86.987(10) 7_564 7_565
Ga Sb3 Sb3 111.61(2) 1_565 5_575
Ga Sb3 Yb3 79.728(12) 1_565 1_565
Sb3 Sb3 Yb3 134.374(5) 5_575 1_565
Ga Sb3 Yb3 79.728(12) 1_565 1_564
Sb3 Sb3 Yb3 134.374(5) 5_575 1_564
Yb3 Sb3 Yb3 90.420(9) 1_565 1_564
Ga Sb3 Yb1 136.622(6) 1_565 5_665
Sb3 Sb3 Yb1 66.538(10) 5_575 5_665
Yb3 Sb3 Yb1 134.620(12) 1_565 5_665
Yb3 Sb3 Yb1 75.411(5) 1_564 5_665
Ga Sb3 Yb1 136.622(6) 1_565 5_666
Sb3 Sb3 Yb1 66.538(10) 5_575 5_666
Yb3 Sb3 Yb1 75.411(5) 1_565 5_666
Yb3 Sb3 Yb1 134.620(12) 1_564 5_666
Yb1 Sb3 Yb1 84.492(10) 5_665 5_666
Ga Sb3 Yb1 67.577(12) 1_565 1_465
Sb3 Sb3 Yb1 61.619(10) 5_575 1_465
Yb3 Sb3 Yb1 85.744(5) 1_565 1_465
Yb3 Sb3 Yb1 147.250(12) 1_564 1_465
Yb1 Sb3 Yb1 128.157(11) 5_665 1_465
Yb1 Sb3 Yb1 75.569(7) 5_666 1_465
Ga Sb3 Yb1 67.577(12) 1_565 1_464
Sb3 Sb3 Yb1 61.619(10) 5_575 1_464
Yb3 Sb3 Yb1 147.250(12) 1_565 1_464
Yb3 Sb3 Yb1 85.744(5) 1_564 1_464
Yb1 Sb3 Yb1 75.569(7) 5_665 1_464
Yb1 Sb3 Yb1 128.157(11) 5_666 1_464
Yb1 Sb3 Yb1 80.304(9) 1_465 1_464

loop_
_geom_bond_atom_site_label_1
_geom_bond_atom_site_label_2
_geom_bond_distance
_geom_bond_site_symmetry_2
Yb1 Sb2 3.1909(3) 1_656
Yb1 Sb2 3.1909(3) 1_655
Yb1 Sb3 3.2711(3) 5_665
Yb1 Sb3 3.2711(3) 5_666
Yb1 Sb1 3.3056(4) .
Yb1 Sb3 3.4106(3) 1_646
Yb1 Sb3 3.4106(3) 1_645
Yb1 Ga 3.4968(5) 1_656
Yb1 Ga 3.4968(5) 1_655
Yb1 Yb3 3.8982(3) .
Yb1 Yb2 4.0319(3) 7_665
Yb1 Yb1 4.0953(5) 5_756
Yb2 Sb1 3.1751(4) .
Yb2 Sb2 3.1845(3) .
Yb2 Sb2 3.1845(3) 1_556
Yb2 Sb2 3.1953(3) 7_666
Yb2 Sb2 3.1953(3) 7_665
Yb2 Sb1 3.2036(4) 7_565
Yb2 Ga 3.6236(6) .
Yb2 Ga 3.6236(6) 1_556
Yb2 Yb2 3.64200(10) 7_565
Yb2 Yb2 3.6420 7_665
Yb2 Yb1 4.0319(3) 7_565
Yb2 Yb1 4.2619(3) 1_455
Yb3 Sb3 3.0988(2) 5_666
Yb3 Sb3 3.0988(2) 1_545
Yb3 Sb3 3.0988(2) 5_665
Yb3 Sb3 3.0988(2) 1_546
Yb3 Sb1 3.1178(3) 5_656
Yb3 Sb1 3.1178(3) .
Yb3 Yb1 3.8982(3) 5_656
Ga Sb2 2.7017(7) .
Ga Sb1 2.7074(4) .
Ga Sb1 2.7074(4) 1_554
Ga Sb3 2.8136(8) 1_545
Ga Yb1 3.4968(5) 1_454
Ga Yb1 3.4968(5) 1_455
Ga Yb2 3.6236(6) 1_554
Sb1 Ga 2.7074(4) 1_556
Sb1 Yb2 3.2036(4) 7_665
Sb2 Yb2 3.1845(3) 1_554
Sb2 Yb1 3.1909(3) 1_454
Sb2 Yb1 3.1909(3) 1_455
Sb2 Yb2 3.1953(3) 7_564
Sb2 Yb2 3.1953(3) 7_565
Sb3 Ga 2.8136(8) 1_565
Sb3 Sb3 2.9235(7) 5_575
Sb3 Yb3 3.0988(2) 1_565
Sb3 Yb3 3.0988(2) 1_564
Sb3 Yb1 3.2711(3) 5_665
Sb3 Yb1 3.2711(3) 5_666
Sb3 Yb1 3.4106(3) 1_465
Sb3 Yb1 3.4106(3) 1_464
